data_4512858
loop_
_publ_author_name
'Iwaihara, Chika'
'Kitagawa, Daichi'
'Kobatake, Seiya'

_publ_section_title
;
 Polymorphic Crystallization and Thermodynamic Phase Transition between
 the Polymorphs of a Photochromic Diarylethene
;
_journal_issue 4
_journal_name_full 'Crystal Growth &amp; Design'
_journal_page_first 2017
_journal_paper_doi 10.1021/acs.cgd.5b00196
_journal_volume 15
_journal_year 2015
_chemical_formula_moiety 'C39 H42 F6 O2 S2'
_chemical_formula_sum 'C39 H42 F6 O2 S2'
_chemical_formula_weight 720.85
_chemical_name_systematic
; 
1,2-bis(2-methyl-5-(4-hexyloxyphenyl)-3-thienyl)perfluorocyclopentene 
(beta-form)
;
_space_group_IT_number 15
_symmetry_cell_setting monoclinic
_symmetry_space_group_name_Hall '-C 2yc'
_symmetry_space_group_name_H-M 'C 1 2/c 1'
_atom_sites_solution_hydrogens geom
_atom_sites_solution_primary direct
_atom_sites_solution_secondary difmap
_audit_creation_method SHELXL-97
_cell_angle_alpha 90.00
_cell_angle_beta 94.95(5)
_cell_angle_gamma 90.00
_cell_formula_units_Z 4
_cell_length_a 35.72(2)
_cell_length_b 9.681(7)
_cell_length_c 10.770(7)
_cell_measurement_reflns_used 10003
_cell_measurement_temperature 303(2)
_cell_measurement_theta_max 27.5
_cell_measurement_theta_min 3.1
_cell_volume 3710(4)
_computing_cell_refinement PROCESS-AUTO
_computing_data_collection PROCESS-AUTO
_computing_data_reduction CrystalStructure
_computing_molecular_graphics ORTEP-3
_computing_publication_material 'CrystalStructure 4.0 (Rigaku, 2010)'
_computing_structure_refinement 'SHELXL-97 (Sheldrick, 1997)'
_computing_structure_solution 'SIR92 (Altomare, et al., 1994)'
_diffrn_ambient_temperature 303(2)
_diffrn_detector_area_resol_mean 5.00
_diffrn_measured_fraction_theta_full 0.996
_diffrn_measured_fraction_theta_max 0.996
_diffrn_measurement_device_type 'Rigaku R-AXIS RAPID'
_diffrn_measurement_method \w
_diffrn_radiation_monochromator graphite
_diffrn_radiation_source 'fine-focus sealed tube'
_diffrn_radiation_type MoK\a
_diffrn_radiation_wavelength 0.71075
_diffrn_reflns_av_R_equivalents 0.0632
_diffrn_reflns_av_sigmaI/netI 0.0587
_diffrn_reflns_limit_h_max 45
_diffrn_reflns_limit_h_min -46
_diffrn_reflns_limit_k_max 12
_diffrn_reflns_limit_k_min -12
_diffrn_reflns_limit_l_max 12
_diffrn_reflns_limit_l_min -13
_diffrn_reflns_number 17574
_diffrn_reflns_theta_full 27.48
_diffrn_reflns_theta_max 27.48
_diffrn_reflns_theta_min 3.23
_exptl_absorpt_coefficient_mu 0.206
_exptl_absorpt_correction_T_max 0.9599
_exptl_absorpt_correction_T_min 0.8863
_exptl_absorpt_correction_type multi-scan
_exptl_absorpt_process_details
;
    Higashi, T. (1995). Program for Absorption Correction.
    Rigaku Corporation, Tokyo, Japan.
;
_exptl_crystal_colour colorless
_exptl_crystal_density_diffrn 1.290
_exptl_crystal_density_method 'not measured'
_exptl_crystal_description platelet
_exptl_crystal_F_000 1512
_exptl_crystal_size_max 0.60
_exptl_crystal_size_mid 0.30
_exptl_crystal_size_min 0.20
_refine_diff_density_max 0.156
_refine_diff_density_min -0.272
_refine_diff_density_rms 0.039
_refine_ls_extinction_method none
_refine_ls_goodness_of_fit_ref 0.842
_refine_ls_hydrogen_treatment constr
_refine_ls_matrix_type full
_refine_ls_number_parameters 304
_refine_ls_number_reflns 4233
_refine_ls_number_restraints 53
_refine_ls_restrained_S_all 0.875
_refine_ls_R_factor_all 0.1281
_refine_ls_R_factor_gt 0.0524
_refine_ls_shift/su_max 0.001
_refine_ls_shift/su_mean 0.000
_refine_ls_structure_factor_coef Fsqd
_refine_ls_weighting_details 'calc w=1/[\s^2^(Fo^2^)+(0.0938P)^2^+0.0000P] where P=(Fo^2^+2Fc^2^)/3'
_refine_ls_weighting_scheme calc
_refine_ls_wR_factor_gt 0.1328
_refine_ls_wR_factor_ref 0.1589
_reflns_number_gt 1801
_reflns_number_total 4233
_reflns_threshold_expression >2sigma(I)
_cod_data_source_file cg5b00196_si_003.cif
_cod_data_source_block shelxl
_cod_original_sg_symbol_H-M C2/c
_cod_database_code 4512858

loop_
_symmetry_equiv_pos_as_xyz
'x, y, z'
'-x, y, -z+1/2'
'x+1/2, y+1/2, z'
'-x+1/2, y+1/2, -z+1/2'
'-x, -y, -z'
'x, -y, z-1/2'
'-x+1/2, -y+1/2, -z'
'x+1/2, -y+1/2, z-1/2'

loop_
_atom_site_label
_atom_site_type_symbol
_atom_site_fract_x
_atom_site_fract_y
_atom_site_fract_z
_atom_site_U_iso_or_equiv
_atom_site_adp_type
_atom_site_occupancy
_atom_site_symmetry_multiplicity
_atom_site_calc_flag
_atom_site_refinement_flags
_atom_site_disorder_assembly
_atom_site_disorder_group
S1 S 0.58609(2) 0.44084(8) 0.25149(7) 0.0836(3) Uani 1 1 d . A .
F1 F 0.5325(4) -0.0534(19) 0.0807(12) 0.092(3) Uani 0.50 1 d P . .
F2 F 0.5653(2) -0.0621(9) 0.2535(6) 0.0875(17) Uani 0.50 1 d P . .
F1B F 0.5443(4) -0.0647(19) 0.1161(11) 0.124(6) Uani 0.50 1 d P . .
F2B F 0.5601(2) -0.0594(10) 0.3160(7) 0.114(2) Uani 0.50 1 d P . .
F3 F 0.4934(2) -0.2354(7) 0.1862(7) 0.113(3) Uani 0.50 1 d P . .
F4 F 0.4838(2) -0.1809(8) 0.1310(6) 0.111(2) Uani 0.50 1 d P . .
C1 C 0.53033(9) 0.3811(3) 0.4090(2) 0.0964(10) Uani 1 1 d . . .
H1A H 0.5219 0.2999 0.4495 0.145 Uiso 1 1 calc R . .
H1B H 0.5091 0.4387 0.3840 0.145 Uiso 1 1 calc R . .
H1C H 0.5476 0.4310 0.4657 0.145 Uiso 1 1 calc R . .
C2 C 0.54967(7) 0.3398(3) 0.2961(2) 0.0708(7) Uani 1 1 d . . .
C3 C 0.54464(6) 0.2264(2) 0.2191(2) 0.0594(6) Uani 1 1 d . . .
C4 C 0.57100(6) 0.2231(2) 0.1260(2) 0.0616(6) Uani 1 1 d . A .
H4 H 0.5714 0.1528 0.0673 0.074 Uiso 1 1 calc R . .
C5 C 0.59525(6) 0.3313(3) 0.1311(2) 0.0672(6) Uani 1 1 d . . .
C6 C 0.6284(3) 0.3520(15) 0.0556(14) 0.0729(12) Uani 0.718(5) 1 d PD A 1
C7 C 0.6288(2) 0.2841(11) -0.0586(11) 0.083(2) Uani 0.718(5) 1 d PD A 1
H7 H 0.6083 0.2305 -0.0882 0.099 Uiso 0.718(5) 1 calc PR A 1
C8 C 0.65966(18) 0.2961(9) -0.1285(7) 0.099(2) Uani 0.718(5) 1 d PD A 1
H8 H 0.6602 0.2458 -0.2019 0.118 Uiso 0.718(5) 1 calc PR A 1
C9 C 0.68932(15) 0.3811(8) -0.0909(6) 0.107(2) Uani 0.718(5) 1 d PD A 1
C10 C 0.6896(2) 0.4456(10) 0.0239(11) 0.139(3) Uani 0.718(5) 1 d PD A 1
H10 H 0.7103 0.4975 0.0542 0.166 Uiso 0.718(5) 1 calc PR A 1
C11 C 0.65904(15) 0.4329(9) 0.0934(9) 0.104(2) Uani 0.718(5) 1 d PD A 1
H11 H 0.6591 0.4806 0.1683 0.124 Uiso 0.718(5) 1 calc PR A 1
O1 O 0.71788(14) 0.3735(9) -0.1720(6) 0.179(3) Uani 0.718(5) 1 d PD A 1
C12 C 0.7512(2) 0.4150(14) -0.1373(11) 0.256(7) Uani 0.718(5) 1 d PD A 1
H12A H 0.7598 0.3645 -0.0625 0.307 Uiso 0.718(5) 1 calc PR A 1
H12B H 0.7496 0.5115 -0.1143 0.307 Uiso 0.718(5) 1 calc PR A 1
C13 C 0.7799(2) 0.4026(15) -0.2244(9) 0.184(4) Uani 0.718(5) 1 d PD A 1
H13A H 0.7821 0.4971 -0.2527 0.221 Uiso 0.718(5) 1 calc PR A 1
H13B H 0.8023 0.3869 -0.1689 0.221 Uiso 0.718(5) 1 calc PR A 1
C14 C 0.78788(16) 0.3259(8) -0.3324(7) 0.163(3) Uani 0.718(5) 1 d PD A 1
H14A H 0.7677 0.3379 -0.3979 0.196 Uiso 0.718(5) 1 calc PR A 1
H14B H 0.7899 0.2283 -0.3124 0.196 Uiso 0.718(5) 1 calc PR A 1
C15 C 0.8269(3) 0.3810(9) -0.3787(10) 0.171(3) Uani 0.718(5) 1 d PD A 1
H15A H 0.8230 0.4740 -0.4108 0.205 Uiso 0.718(5) 1 calc PR A 1
H15B H 0.8452 0.3865 -0.3071 0.205 Uiso 0.718(5) 1 calc PR A 1
C16 C 0.8414(3) 0.3040(11) -0.4668(11) 0.222(5) Uani 0.718(5) 1 d PD A 1
H16A H 0.8224 0.2972 -0.5365 0.267 Uiso 0.718(5) 1 calc PR A 1
H16B H 0.8451 0.2116 -0.4332 0.267 Uiso 0.718(5) 1 calc PR A 1
C17 C 0.8758(3) 0.3442(16) -0.5163(14) 0.147(3) Uani 0.718(5) 1 d PD A 1
H17A H 0.8703 0.4073 -0.5843 0.221 Uiso 0.718(5) 1 calc PR A 1
H17B H 0.8881 0.2638 -0.5455 0.221 Uiso 0.718(5) 1 calc PR A 1
H17C H 0.8919 0.3884 -0.4523 0.221 Uiso 0.718(5) 1 calc PR A 1
C6B C 0.6246(8) 0.356(4) 0.054(4) 0.0729(12) Uani 0.282(5) 1 d PD A 2
C7B C 0.6363(6) 0.270(3) -0.039(3) 0.083(2) Uani 0.282(5) 1 d PD A 2
H7B H 0.6211 0.1961 -0.0659 0.099 Uiso 0.282(5) 1 calc PR A 2
C8B C 0.6702(5) 0.290(3) -0.092(2) 0.099(2) Uani 0.282(5) 1 d PD A 2
H8B H 0.6758 0.2407 -0.1624 0.118 Uiso 0.282(5) 1 calc PR A 2
C9B C 0.6953(4) 0.385(2) -0.0364(19) 0.107(2) Uani 0.282(5) 1 d PD A 2
C10B C 0.6803(6) 0.490(3) 0.032(3) 0.139(3) Uani 0.282(5) 1 d PD A 2
H10B H 0.6924 0.5744 0.0408 0.166 Uiso 0.282(5) 1 calc PR A 2
C11B C 0.6476(5) 0.468(3) 0.087(3) 0.104(2) Uani 0.282(5) 1 d PD A 2
H11B H 0.6408 0.5289 0.1476 0.124 Uiso 0.282(5) 1 calc PR A 2
O1B O 0.7279(3) 0.4216(11) -0.0950(10) 0.105(4) Uani 0.282(5) 1 d PD A 2
C12B C 0.7362(3) 0.3405(12) -0.1959(11) 0.074(3) Uani 0.282(5) 1 d PD A 2
H12C H 0.7152 0.3495 -0.2588 0.089 Uiso 0.282(5) 1 calc PR A 2
H12D H 0.7364 0.2453 -0.1680 0.089 Uiso 0.282(5) 1 calc PR A 2
C13B C 0.7702(6) 0.361(5) -0.259(3) 0.184(4) Uani 0.282(5) 1 d PD A 2
H13C H 0.7751 0.2665 -0.2822 0.221 Uiso 0.282(5) 1 calc PR A 2
H13D H 0.7595 0.4034 -0.3353 0.221 Uiso 0.282(5) 1 calc PR A 2
C14B C 0.8079(4) 0.4161(18) -0.2550(17) 0.163(3) Uani 0.282(5) 1 d PD A 2
H14C H 0.8206 0.4071 -0.1722 0.196 Uiso 0.282(5) 1 calc PR A 2
H14D H 0.8075 0.5128 -0.2786 0.196 Uiso 0.282(5) 1 calc PR A 2
C15B C 0.8286(10) 0.325(2) -0.354(3) 0.171(3) Uani 0.282(5) 1 d PD A 2
H15C H 0.8537 0.3002 -0.3194 0.205 Uiso 0.282(5) 1 calc PR A 2
H15D H 0.8146 0.2401 -0.3723 0.205 Uiso 0.282(5) 1 calc PR A 2
C16B C 0.8307(7) 0.401(3) -0.465(3) 0.222(5) Uani 0.282(5) 1 d PD A 2
H16C H 0.8274 0.4985 -0.4463 0.267 Uiso 0.282(5) 1 calc PR A 2
H16D H 0.8102 0.3739 -0.5243 0.267 Uiso 0.282(5) 1 calc PR A 2
C17B C 0.8657(9) 0.385(5) -0.522(4) 0.147(3) Uani 0.282(5) 1 d PD A 2
H17D H 0.8705 0.4667 -0.5689 0.221 Uiso 0.282(5) 1 calc PR A 2
H17E H 0.8638 0.3068 -0.5773 0.221 Uiso 0.282(5) 1 calc PR A 2
H17F H 0.8859 0.3706 -0.4588 0.221 Uiso 0.282(5) 1 calc PR A 2
C18 C 0.51794(6) 0.1118(2) 0.23421(19) 0.0571(6) Uani 1 1 d . . .
C19 C 0.53108(7) -0.0330(3) 0.2149(3) 0.0716(7) Uani 1 1 d . . .
C20 C 0.5000 -0.1276(4) 0.2500 0.0740(10) Uani 1 2 d S . .

loop_
_atom_site_aniso_label
_atom_site_aniso_U_11
_atom_site_aniso_U_22
_atom_site_aniso_U_33
_atom_site_aniso_U_23
_atom_site_aniso_U_13
_atom_site_aniso_U_12
S1 0.0853(5) 0.0741(5) 0.0937(5) -0.0142(4) 0.0196(4) -0.0195(4)
F1 0.137(7) 0.073(4) 0.071(3) -0.017(2) 0.038(3) -0.007(4)
F2 0.066(2) 0.085(3) 0.111(5) -0.003(4) 0.004(4) 0.0158(18)
F1B 0.161(11) 0.081(4) 0.148(12) -0.026(8) 0.114(10) -0.012(7)
F2B 0.097(5) 0.091(3) 0.147(6) -0.002(5) -0.029(4) 0.023(3)
F3 0.124(6) 0.087(4) 0.138(7) -0.037(3) 0.060(6) -0.035(4)
F4 0.105(4) 0.134(6) 0.097(4) -0.048(3) 0.019(3) -0.026(4)
C1 0.107(2) 0.104(2) 0.0828(19) -0.0313(17) 0.0338(17) -0.0189(18)
C2 0.0714(15) 0.0724(17) 0.0704(15) -0.0064(13) 0.0165(13) -0.0057(13)
C3 0.0547(12) 0.0658(15) 0.0586(13) -0.0008(11) 0.0100(11) -0.0003(11)
C4 0.0545(12) 0.0672(15) 0.0644(14) -0.0030(12) 0.0127(11) -0.0025(12)
C5 0.0596(13) 0.0689(16) 0.0738(15) 0.0024(12) 0.0088(12) -0.0041(12)
C6 0.058(3) 0.0752(19) 0.0871(18) 0.0155(16) 0.014(2) -0.002(2)
C7 0.071(4) 0.085(3) 0.096(5) 0.013(3) 0.030(4) 0.007(3)
C8 0.089(5) 0.111(3) 0.101(5) 0.023(3) 0.036(4) 0.010(3)
C9 0.070(3) 0.146(4) 0.108(5) 0.054(5) 0.027(4) -0.001(3)
C10 0.072(5) 0.166(8) 0.183(5) 0.012(6) 0.038(4) -0.035(5)
C11 0.058(4) 0.129(6) 0.126(3) 0.000(4) 0.021(4) -0.028(4)
O1 0.083(3) 0.300(9) 0.160(5) 0.063(5) 0.056(4) -0.007(4)
C12 0.094(5) 0.422(19) 0.264(12) 0.123(12) 0.091(7) 0.006(8)
C13 0.077(5) 0.331(13) 0.152(7) -0.059(6) 0.057(5) -0.074(5)
C14 0.090(4) 0.214(8) 0.189(7) 0.045(6) 0.031(4) -0.012(4)
C15 0.214(6) 0.132(8) 0.186(7) 0.037(6) 0.126(6) 0.033(7)
C16 0.139(6) 0.237(13) 0.301(10) 0.080(11) 0.075(7) 0.015(7)
C17 0.095(7) 0.198(11) 0.154(4) -0.006(7) 0.040(6) 0.010(5)
C6B 0.058(3) 0.0752(19) 0.0871(18) 0.0155(16) 0.014(2) -0.002(2)
C7B 0.071(4) 0.085(3) 0.096(5) 0.013(3) 0.030(4) 0.007(3)
C8B 0.089(5) 0.111(3) 0.101(5) 0.023(3) 0.036(4) 0.010(3)
C9B 0.070(3) 0.146(4) 0.108(5) 0.054(5) 0.027(4) -0.001(3)
C10B 0.072(5) 0.166(8) 0.183(5) 0.012(6) 0.038(4) -0.035(5)
C11B 0.058(4) 0.129(6) 0.126(3) 0.000(4) 0.021(4) -0.028(4)
O1B 0.066(6) 0.140(7) 0.117(8) -0.050(6) 0.056(6) -0.050(5)
C12B 0.033(6) 0.095(7) 0.096(8) -0.013(6) 0.016(6) -0.031(5)
C13B 0.077(5) 0.331(13) 0.152(7) -0.059(6) 0.057(5) -0.074(5)
C14B 0.090(4) 0.214(8) 0.189(7) 0.045(6) 0.031(4) -0.012(4)
C15B 0.214(6) 0.132(8) 0.186(7) 0.037(6) 0.126(6) 0.033(7)
C16B 0.139(6) 0.237(13) 0.301(10) 0.080(11) 0.075(7) 0.015(7)
C17B 0.095(7) 0.198(11) 0.154(4) -0.006(7) 0.040(6) 0.010(5)
C18 0.0582(12) 0.0617(14) 0.0523(12) -0.0023(10) 0.0104(10) -0.0002(11)
C19 0.0615(15) 0.0707(18) 0.0843(19) -0.0044(14) 0.0165(15) 0.0043(13)
C20 0.087(3) 0.055(2) 0.083(3) 0.000 0.021(2) 0.000

loop_
_atom_type_symbol
_atom_type_description
_atom_type_scat_dispersion_real
_atom_type_scat_dispersion_imag
_atom_type_scat_source
C C 0.0033 0.0016 'International Tables Vol C Tables 4.2.6.8 and 6.1.1.4'
H H 0.0000 0.0000 'International Tables Vol C Tables 4.2.6.8 and 6.1.1.4'
F F 0.0171 0.0103 'International Tables Vol C Tables 4.2.6.8 and 6.1.1.4'
O O 0.0106 0.0060 'International Tables Vol C Tables 4.2.6.8 and 6.1.1.4'
S S 0.1246 0.1234 'International Tables Vol C Tables 4.2.6.8 and 6.1.1.4'

loop_
_geom_angle_atom_site_label_1
_geom_angle_atom_site_label_2
_geom_angle_atom_site_label_3
_geom_angle
_geom_angle_site_symmetry_1
_geom_angle_site_symmetry_3
C5 S1 C2 93.29(13) . .
C3 C2 C1 130.8(2) . .
C3 C2 S1 110.18(17) . .
C1 C2 S1 118.9(2) . .
C2 C3 C4 112.3(2) . .
C2 C3 C18 125.6(2) . .
C4 C3 C18 121.9(2) . .
C5 C4 C3 114.2(2) . .
C4 C5 C6B 127.6(13) . .
C4 C5 C6 127.6(5) . .
C4 C5 S1 110.00(18) . .
C6B C5 S1 122.4(13) . .
C6 C5 S1 122.1(5) . .
C11 C6 C7 117.4(7) . .
C11 C6 C5 123.9(9) . .
C7 C6 C5 118.7(7) . .
C8 C7 C6 120.3(7) . .
C9 C8 C7 121.1(6) . .
C8 C9 C10 118.6(5) . .
C8 C9 O1 111.6(6) . .
C10 C9 O1 129.2(6) . .
C11 C10 C9 119.9(7) . .
C6 C11 C10 122.4(7) . .
C12 O1 C9 120.6(9) . .
O1 C12 C13 118.4(11) . .
C14 C13 C12 140.3(8) . .
C13 C14 C15 108.6(7) . .
C16 C15 C14 115.6(9) . .
C15 C16 C17 120.5(11) . .
C11B C6B C7B 116.1(18) . .
C11B C6B C5 116(2) . .
C7B C6B C5 127(2) . .
C6B C7B C8B 122.5(18) . .
C9B C8B C7B 117.6(16) . .
C10B C9B C8B 116.8(16) . .
C10B C9B O1B 115.3(16) . .
C8B C9B O1B 119.9(16) . .
C11B C10B C9B 120.0(17) . .
C10B C11B C6B 121.3(18) . .
C12B O1B C9B 116.6(11) . .
O1B C12B C13B 121.9(13) . .
C14B C13B C12B 148.4(18) . .
C13B C14B C15B 105.0(18) . .
C16B C15B C14B 109.4(19) . .
C15B C16B C17B 114(2) . .
C18 C18 C3 131.29(12) 2_655 .
C18 C18 C19 110.46(13) 2_655 .
C3 C18 C19 118.24(19) . .
F1B C19 F2 78.5(8) . .
F1B C19 F2B 107.4(8) . .
F2 C19 F1 100.1(6) . .
F2B C19 F1 129.1(6) . .
F1B C19 C18 119.8(8) . .
F2 C19 C18 117.4(4) . .
F2B C19 C18 105.7(4) . .
F1 C19 C18 107.5(7) . .
F1B C19 C20 114.0(8) . .
F2 C19 C20 118.9(4) . .
F2B C19 C20 101.3(4) . .
F1 C19 C20 104.7(7) . .
C18 C19 C20 106.7(2) . .
F3 C20 F4 103.2(6) . 2_655
F3 C20 F4 103.2(6) 2_655 .
F4 C20 F4 138.4(7) 2_655 .
F3 C20 C19 122.1(3) 2_655 .
F3 C20 C19 118.1(3) . .
F4 C20 C19 101.0(4) 2_655 .
F4 C20 C19 103.8(3) . .
F3 C20 C19 118.1(3) 2_655 2_655
F3 C20 C19 122.1(3) . 2_655
F4 C20 C19 103.8(3) 2_655 2_655
F4 C20 C19 101.0(4) . 2_655
C19 C20 C19 105.4(3) . 2_655

loop_
_geom_bond_atom_site_label_1
_geom_bond_atom_site_label_2
_geom_bond_distance
_geom_bond_site_symmetry_2
S1 C5 1.728(3) .
S1 C2 1.729(3) .
F1 F1B 0.55(2) .
F1 C19 1.464(13) .
F2 F2B 0.715(7) .
F2 C19 1.289(8) .
F2 F1B 1.601(16) .
F1B C19 1.240(12) .
F2B C19 1.459(9) .
F3 F4 0.844(8) .
F3 C20 1.260(8) .
F3 F3 1.414(15) 2_655
F4 C20 1.454(8) .
C1 C2 1.503(3) .
C2 C3 1.379(3) .
C3 C4 1.433(3) .
C3 C18 1.482(3) .
C4 C5 1.358(3) .
C5 C6B 1.41(3) .
C5 C6 1.507(10) .
C6 C11 1.377(7) .
C6 C7 1.396(7) .
C7 C8 1.393(6) .
C8 C9 1.375(7) .
C9 C10 1.385(9) .
C9 O1 1.401(7) .
C10 C11 1.380(7) .
O1 C12 1.281(11) .
C12 C13 1.453(8) .
C13 C14 1.429(9) .
C14 C15 1.611(9) .
C15 C16 1.346(9) .
C16 C17 1.432(10) .
C6B C11B 1.387(12) .
C6B C7B 1.393(12) .
C7B C8B 1.398(12) .
C8B C9B 1.388(13) .
C9B C10B 1.385(14) .
C9B O1B 1.415(13) .
C10B C11B 1.370(13) .
O1B C12B 1.394(12) .
C12B C13B 1.454(12) .
C13B C14B 1.445(13) .
C14B C15B 1.614(14) .
C15B C16B 1.411(14) .
C16B C17B 1.449(17) .
C18 C18 1.354(4) 2_655
C18 C19 1.498(3) .
C19 C20 1.512(4) .
C20 F3 1.260(8) 2_655
C20 F4 1.454(8) 2_655
C20 C19 1.512(4) 2_655

loop_
_geom_torsion_atom_site_label_1
_geom_torsion_atom_site_label_2
_geom_torsion_atom_site_label_3
_geom_torsion_atom_site_label_4
_geom_torsion
_geom_torsion_site_symmetry_1
_geom_torsion_site_symmetry_4
C5 S1 C2 C3 -0.8(2) . .
C5 S1 C2 C1 176.7(2) . .
C1 C2 C3 C4 -176.2(3) . .
S1 C2 C3 C4 0.8(3) . .
C1 C2 C3 C18 -1.7(4) . .
S1 C2 C3 C18 175.31(19) . .
C2 C3 C4 C5 -0.5(3) . .
C18 C3 C4 C5 -175.2(2) . .
C3 C4 C5 C6B 179(2) . .
C3 C4 C5 C6 173.7(9) . .
C3 C4 C5 S1 -0.1(3) . .
C2 S1 C5 C4 0.5(2) . .
C2 S1 C5 C6B -179(2) . .
C2 S1 C5 C6 -173.7(8) . .
C4 C5 C6 C11 -155.4(9) . .
C6B C5 C6 C11 113(24) . .
S1 C5 C6 C11 17.7(18) . .
C4 C5 C6 C7 23.6(15) . .
C6B C5 C6 C7 -68(23) . .
S1 C5 C6 C7 -163.4(6) . .
C11 C6 C7 C8 1.7(10) . .
C5 C6 C7 C8 -177.3(12) . .
C6 C7 C8 C9 -4.0(8) . .
C7 C8 C9 C10 5.7(11) . .
C7 C8 C9 O1 177.7(7) . .
C8 C9 C10 C11 -5.3(13) . .
O1 C9 C10 C11 -175.6(8) . .
C7 C6 C11 C10 -1.3(15) . .
C5 C6 C11 C10 177.6(11) . .
C9 C10 C11 C6 3.2(15) . .
C8 C9 O1 C12 -161.6(10) . .
C10 C9 O1 C12 9.3(16) . .
C9 O1 C12 C13 179.0(10) . .
O1 C12 C13 C14 -22(3) . .
C12 C13 C14 C15 177.7(17) . .
C13 C14 C15 C16 169.4(11) . .
C14 C15 C16 C17 179.1(9) . .
C4 C5 C6B C11B -173.8(18) . .
C6 C5 C6B C11B -83(23) . .
S1 C5 C6B C11B 5(4) . .
C4 C5 C6B C7B -4(4) . .
C6 C5 C6B C7B 87(24) . .
S1 C5 C6B C7B 174.5(17) . .
C11B C6B C7B C8B 3(2) . .
C5 C6B C7B C8B -167(4) . .
C6B C7B C8B C9B 10.4(19) . .
C7B C8B C9B C10B -25(3) . .
C7B C8B C9B O1B -172(2) . .
C8B C9B C10B C11B 28(4) . .
O1B C9B C10B C11B 176(2) . .
C9B C10B C11B C6B -15(5) . .
C7B C6B C11B C10B -1(4) . .
C5 C6B C11B C10B 170(3) . .
C10B C9B O1B C12B -159(2) . .
C8B C9B O1B C12B -11(2) . .
C9B O1B C12B C13B -176(3) . .
O1B C12B C13B C14B 20(9) . .
C12B C13B C14B C15B 156(7) . .
C13B C14B C15B C16B 103(3) . .
C14B C15B C16B C17B 141(4) . .
C2 C3 C18 C18 41.4(5) . 2_655
C4 C3 C18 C18 -144.6(3) . 2_655
C2 C3 C18 C19 -137.3(3) . .
C4 C3 C18 C19 36.6(3) . .
C18 C18 C19 F1B 126.2(8) 2_655 .
C3 C18 C19 F1B -54.8(8) . .
C18 C18 C19 F2 -141.5(4) 2_655 .
C3 C18 C19 F2 37.5(5) . .
C18 C18 C19 F2B -112.4(4) 2_655 .
C3 C18 C19 F2B 66.6(4) . .
C18 C18 C19 F1 106.7(7) 2_655 .
C3 C18 C19 F1 -74.3(7) . .
C18 C18 C19 C20 -5.1(3) 2_655 .
C3 C18 C19 C20 173.89(17) . .
F1B C19 C20 F3 88.6(9) . 2_655
F2 C19 C20 F3 -1.3(6) . 2_655
F2B C19 C20 F3 -26.5(5) . 2_655
F1 C19 C20 F3 109.3(8) . 2_655
C18 C19 C20 F3 -136.9(4) . 2_655
F1B C19 C20 F3 7.8(9) . .
F2 C19 C20 F3 -82.1(5) . .
F2B C19 C20 F3 -107.2(5) . .
F1 C19 C20 F3 28.6(8) . .
C18 C19 C20 F3 142.3(4) . .
F1B C19 C20 F4 119.4(9) . 2_655
F2 C19 C20 F4 29.5(6) . 2_655
F2B C19 C20 F4 4.3(5) . 2_655
F1 C19 C20 F4 140.1(8) . 2_655
C18 C19 C20 F4 -106.1(4) . 2_655
F1B C19 C20 F4 -27.0(9) . .
F2 C19 C20 F4 -116.9(5) . .
F2B C19 C20 F4 -142.1(5) . .
F1 C19 C20 F4 -6.3(8) . .
C18 C19 C20 F4 107.5(4) . .
F1B C19 C20 C19 -132.8(8) . 2_655
F2 C19 C20 C19 137.4(4) . 2_655
F2B C19 C20 C19 112.2(4) . 2_655
F1 C19 C20 C19 -112.0(7) . 2_655
C18 C19 C20 C19 1.76(11) . 2_655
